data_7009440
loop_
_publ_author_name
'Thu\'ery, Pierre'
'Nierlich, Martine'
'Asfari, Zouhair'
'Vicens, Jacques'

_publ_section_title
;
 Complexation of uranyl ions by polyphenols. Crystal structures of two
 linear oligomers and one uranyl ion complex
;
_journal_issue 8
_journal_name_full 'Journal of the Chemical Society, Dalton Transactions'
_journal_page_first 1297
_journal_paper_doi 10.1039/b001083i
_journal_year 2000
_chemical_formula_sum 'C32 H38 N2 O5'
_chemical_formula_weight 530.64
_space_group_IT_number 15
_symmetry_cell_setting monoclinic
_symmetry_space_group_name_Hall '-C 2yc'
_symmetry_space_group_name_H-M 'C 1 2/c 1'
_atom_sites_solution_hydrogens geom
_atom_sites_solution_primary direct
_atom_sites_solution_secondary difmap
_audit_creation_method SHELXL-97
_cell_angle_alpha 90.00
_cell_angle_beta 123.669(3)
_cell_angle_gamma 90.00
_cell_formula_units_Z 4
_cell_length_a 25.8326(11)
_cell_length_b 7.2184(5)
_cell_length_c 17.9962(7)
_cell_measurement_reflns_used 10687
_cell_measurement_temperature 100(2)
_cell_measurement_theta_max 25.68
_cell_measurement_theta_min 2.98
_cell_volume 2792.8(3)
_computing_cell_refinement 'HKL package (Otwinowski & Minor, 1997)'
_computing_data_collection 'Kappa-CCD software (Nonius, 1997)'
_computing_data_reduction 'HKL package (Otwinowski & Minor, 1997)'
_computing_molecular_graphics 'SHELXTL (Sheldrick, 1999)'
_computing_publication_material 'SHELXTL (Sheldrick, 1999)'
_computing_structure_refinement 'SHELXL-97 (Sheldrick, 1997)'
_computing_structure_solution 'SHELXS-97 (Sheldrick, 1990)'
_diffrn_ambient_temperature 100(2)
_diffrn_measured_fraction_theta_full 0.930
_diffrn_measured_fraction_theta_max 0.930
_diffrn_measurement_device_type 'Nonius Kappa-CCD'
_diffrn_measurement_method 'area detector'
_diffrn_radiation_monochromator graphite
_diffrn_radiation_source 'fine-focus sealed tube'
_diffrn_radiation_type MoK\a
_diffrn_radiation_wavelength 0.71073
_diffrn_reflns_av_R_equivalents 0.0266
_diffrn_reflns_av_sigmaI/netI 0.0386
_diffrn_reflns_limit_h_max 29
_diffrn_reflns_limit_h_min -29
_diffrn_reflns_limit_k_max 8
_diffrn_reflns_limit_k_min 0
_diffrn_reflns_limit_l_max 21
_diffrn_reflns_limit_l_min -21
_diffrn_reflns_number 10687
_diffrn_reflns_theta_full 25.68
_diffrn_reflns_theta_max 25.68
_diffrn_reflns_theta_min 2.98
_diffrn_standards_decay_% 0
_exptl_absorpt_coefficient_mu 0.085
_exptl_absorpt_correction_type none
_exptl_crystal_colour colourless
_exptl_crystal_density_diffrn 1.262
_exptl_crystal_density_meas ?
_exptl_crystal_description parallelepipedic
_exptl_crystal_F_000 1136
_exptl_crystal_size_max 0.35
_exptl_crystal_size_mid 0.35
_exptl_crystal_size_min 0.20
_refine_diff_density_max 0.429
_refine_diff_density_min -0.422
_refine_diff_density_rms 0.063
_refine_ls_extinction_method none
_refine_ls_goodness_of_fit_ref 1.068
_refine_ls_hydrogen_treatment mixed
_refine_ls_matrix_type full
_refine_ls_number_parameters 202
_refine_ls_number_reflns 2466
_refine_ls_number_restraints 47
_refine_ls_restrained_S_all 1.104
_refine_ls_R_factor_all 0.0791
_refine_ls_R_factor_gt 0.0624
_refine_ls_shift/su_max 0.000
_refine_ls_shift/su_mean 0.000
_refine_ls_structure_factor_coef Fsqd
_refine_ls_weighting_details 'calc w=1/[\s^2^(Fo^2^)+(0.0986P)^2^+6.0410P] where P=(Fo^2^+2Fc^2^)/3'
_refine_ls_weighting_scheme calc
_refine_ls_wR_factor_gt 0.1771
_refine_ls_wR_factor_ref 0.1915
_reflns_number_gt 1959
_reflns_number_total 2466
_reflns_threshold_expression >2sigma(I)
_cod_data_source_file b001083i.txt
_cod_data_source_block 3
_cod_original_cell_volume 2793(3)
_cod_original_sg_symbol_H-M C2/c
_cod_database_code 7009440

loop_
_symmetry_equiv_pos_as_xyz
'x, y, z'
'-x, y, -z+1/2'
'x+1/2, y+1/2, z'
'-x+1/2, y+1/2, -z+1/2'
'-x, -y, -z'
'x, -y, z-1/2'
'-x+1/2, -y+1/2, -z'
'x+1/2, -y+1/2, z-1/2'

loop_
_atom_site_label
_atom_site_type_symbol
_atom_site_fract_x
_atom_site_fract_y
_atom_site_fract_z
_atom_site_U_iso_or_equiv
_atom_site_adp_type
_atom_site_occupancy
_atom_site_symmetry_multiplicity
_atom_site_calc_flag
_atom_site_refinement_flags
_atom_site_disorder_assembly
_atom_site_disorder_group
O1 O 0.10311(9) -0.0214(3) -0.09924(12) 0.0307(5) Uani 1 1 d . . .
H1 H 0.1098 0.0296 -0.0413 0.037 Uiso 1 1 d R . .
O2 O 0.11899(9) 0.1146(3) 0.05022(12) 0.0301(5) Uani 1 1 d . . .
H2 H 0.0906 0.2004 0.0496 0.036 Uiso 1 1 d R . .
C1 C 0.12459(12) -0.2009(4) -0.08538(16) 0.0240(6) Uani 1 1 d . . .
C2 C 0.09391(13) -0.3215(4) -0.15773(17) 0.0300(6) Uani 1 1 d . . .
H2A H 0.0606 -0.2788 -0.2124 0.036 Uiso 1 1 calc R . .
C3 C 0.11252(14) -0.5047(4) -0.14916(19) 0.0315(7) Uani 1 1 d . . .
H3 H 0.0915 -0.5849 -0.1976 0.038 Uiso 1 1 calc R . .
C4 C 0.16260(13) -0.5672(4) -0.06796(19) 0.0297(6) Uani 1 1 d . . .
H4 H 0.1751 -0.6902 -0.0614 0.036 Uiso 1 1 calc R . .
C5 C 0.19401(13) -0.4464(4) 0.00355(18) 0.0251(6) Uani 1 1 d . . .
H5 H 0.2278 -0.4897 0.0576 0.030 Uiso 1 1 calc R . .
C6 C 0.17620(12) -0.2606(3) -0.00355(16) 0.0213(6) Uani 1 1 d . . .
C7 C 0.21303(12) -0.1308(3) 0.07535(16) 0.0222(6) Uani 1 1 d . . .
H7A H 0.2563 -0.1691 0.1093 0.027 Uiso 1 1 calc R . .
H7B H 0.2110 -0.0070 0.0529 0.027 Uiso 1 1 calc R . .
C8 C 0.19110(11) -0.1226(3) 0.13776(16) 0.0205(5) Uani 1 1 d . . .
C9 C 0.21713(13) -0.2381(4) 0.21206(17) 0.0266(6) Uani 1 1 d . . .
H9 H 0.2476 -0.3225 0.2223 0.032 Uiso 1 1 calc R . .
C10 C 0.19864(14) -0.2300(4) 0.27120(18) 0.0317(7) Uani 1 1 d . . .
H10 H 0.2165 -0.3088 0.3203 0.038 Uiso 1 1 calc R . .
C11 C 0.15353(13) -0.1043(4) 0.25689(17) 0.0286(6) Uani 1 1 d . . .
H11 H 0.1412 -0.0975 0.2966 0.034 Uiso 1 1 calc R . .
C12 C 0.12674(12) 0.0115(4) 0.18298(17) 0.0257(6) Uani 1 1 d . . .
H12 H 0.0963 0.0958 0.1731 0.031 Uiso 1 1 calc R . .
C13 C 0.14501(12) 0.0025(3) 0.12365(16) 0.0224(6) Uani 1 1 d . . .
N N 0.03910(9) 0.3666(3) 0.02691(13) 0.0238(5) Uani 1 1 d D . .
C14 C -0.0235(3) 0.3102(11) -0.0430(6) 0.029(2) Uiso 0.360(9) 1 d PDU . .
C15 C 0.0591(4) 0.5269(11) -0.0019(8) 0.028(2) Uiso 0.360(9) 1 d PDU . .
C16 C 0.0355(5) 0.4380(13) 0.1038(4) 0.027(2) Uiso 0.360(9) 1 d PDU . .
C17 C -0.0101(10) 0.341(3) -0.0685(8) 0.042(4) Uiso 0.186(9) 1 d PDU . .
C18 C 0.0702(7) 0.5444(16) 0.038(2) 0.032(4) Uiso 0.186(9) 1 d PDU . .
C19 C 0.0111(11) 0.367(3) 0.0790(15) 0.036(4) Uiso 0.186(9) 1 d PDU . .
C20 C 0.0074(4) 0.3876(12) -0.0732(4) 0.0246(19) Uiso 0.312(10) 1 d PDU . .
C21 C 0.0711(3) 0.5333(10) 0.0713(7) 0.031(2) Uiso 0.312(10) 1 d PDU . .
C22 C -0.0096(4) 0.3186(11) 0.0415(7) 0.025(2) Uiso 0.312(10) 1 d PDU . .
C23 C 0.0379(11) 0.464(3) -0.0447(12) 0.033(4) Uiso 0.142(7) 1 d PDU . .
C24 C 0.0598(11) 0.493(3) 0.1018(10) 0.038(4) Uiso 0.142(7) 1 d PDU . .
C25 C -0.0210(6) 0.288(3) -0.0032(18) 0.034(4) Uiso 0.142(7) 1 d PDU . .
O3 O 0.0000 0.1611(7) -0.2500 0.119(2) Uani 1 2 d S . .

loop_
_atom_site_aniso_label
_atom_site_aniso_U_11
_atom_site_aniso_U_22
_atom_site_aniso_U_33
_atom_site_aniso_U_23
_atom_site_aniso_U_13
_atom_site_aniso_U_12
O1 0.0384(12) 0.0271(10) 0.0230(9) 0.0033(7) 0.0147(8) 0.0080(8)
O2 0.0394(12) 0.0311(10) 0.0259(10) 0.0104(8) 0.0219(9) 0.0156(8)
C1 0.0272(14) 0.0237(13) 0.0248(13) 0.0006(10) 0.0168(11) -0.0005(10)
C2 0.0292(15) 0.0371(16) 0.0222(13) -0.0041(11) 0.0133(11) -0.0035(11)
C3 0.0353(16) 0.0327(15) 0.0312(15) -0.0124(12) 0.0214(12) -0.0098(12)
C4 0.0389(17) 0.0213(13) 0.0392(15) -0.0046(11) 0.0282(13) -0.0031(11)
C5 0.0296(15) 0.0236(13) 0.0281(13) 0.0010(10) 0.0196(11) 0.0015(10)
C6 0.0221(13) 0.0233(13) 0.0227(12) -0.0017(10) 0.0150(10) -0.0030(9)
C7 0.0215(13) 0.0245(13) 0.0215(12) -0.0014(10) 0.0126(10) -0.0013(9)
C8 0.0207(13) 0.0198(12) 0.0211(12) -0.0035(9) 0.0117(10) -0.0034(9)
C9 0.0276(14) 0.0258(13) 0.0243(13) 0.0022(10) 0.0131(11) 0.0069(10)
C10 0.0417(17) 0.0303(15) 0.0253(13) 0.0084(11) 0.0199(12) 0.0091(12)
C11 0.0353(16) 0.0316(15) 0.0260(13) 0.0035(11) 0.0214(12) 0.0034(11)
C12 0.0270(14) 0.0267(13) 0.0272(13) 0.0024(11) 0.0174(11) 0.0050(10)
C13 0.0238(13) 0.0203(12) 0.0217(12) 0.0037(10) 0.0116(10) 0.0010(9)
N 0.0210(12) 0.0263(11) 0.0253(11) 0.0028(9) 0.0135(9) 0.0002(8)
O3 0.080(3) 0.066(3) 0.112(4) 0.000 -0.008(3) 0.000

loop_
_atom_type_symbol
_atom_type_description
_atom_type_scat_dispersion_real
_atom_type_scat_dispersion_imag
_atom_type_scat_source
C C 0.0033 0.0016 'International Tables Vol C Tables 4.2.6.8 and 6.1.1.4'
H H 0.0000 0.0000 'International Tables Vol C Tables 4.2.6.8 and 6.1.1.4'
N N 0.0061 0.0033 'International Tables Vol C Tables 4.2.6.8 and 6.1.1.4'
O O 0.0106 0.0060 'International Tables Vol C Tables 4.2.6.8 and 6.1.1.4'

loop_
_geom_angle_atom_site_label_1
_geom_angle_atom_site_label_2
_geom_angle_atom_site_label_3
_geom_angle
_geom_angle_site_symmetry_1
_geom_angle_site_symmetry_3
_geom_angle_publ_flag
O1 C1 C2 117.1(2) . . ?
O1 C1 C6 122.3(2) . . ?
C2 C1 C6 120.5(2) . . ?
C3 C2 C1 120.7(3) . . ?
C4 C3 C2 119.5(2) . . ?
C3 C4 C5 119.9(3) . . ?
C4 C5 C6 121.7(3) . . ?
C1 C6 C5 117.7(2) . . ?
C1 C6 C7 122.1(2) . . ?
C5 C6 C7 120.2(2) . . ?
C8 C7 C6 114.8(2) . . ?
C9 C8 C13 118.0(2) . . ?
C9 C8 C7 120.6(2) . . ?
C13 C8 C7 121.4(2) . . ?
C10 C9 C8 121.5(2) . . ?
C11 C10 C9 119.8(2) . . ?
C10 C11 C12 119.6(2) . . ?
C11 C12 C13 120.5(2) . . ?
O2 C13 C12 121.4(2) . . ?
O2 C13 C8 118.0(2) . . ?
C12 C13 C8 120.5(2) . . ?
C21 N C25 135.2(9) . . ?
C21 N C14 138.0(5) . . ?
C25 N C14 28.0(9) . . ?
C21 N C23 79.1(9) . . ?
C25 N C23 111.5(8) . . ?
C14 N C23 84.3(8) . . ?
C21 N C24 32.4(9) . . ?
C25 N C24 111.0(8) . . ?
C14 N C24 129.5(9) . . ?
C23 N C24 109.6(8) . . ?
C21 N C22 112.8(4) . . ?
C25 N C22 28.7(9) . . ?
C14 N C22 55.5(4) . . ?
C23 N C22 132.6(8) . . ?
C24 N C22 83.9(9) . . ?
C21 N C18 23.3(9) . . ?
C25 N C18 141.9(10) . . ?
C14 N C18 128.9(8) . . ?
C23 N C18 56.2(11) . . ?
C24 N C18 55.4(11) . . ?
C22 N C18 129.8(8) . . ?
C21 N C19 88.7(9) . . ?
C25 N C19 55.6(11) . . ?
C14 N C19 81.2(10) . . ?
C23 N C19 142.2(10) . . ?
C24 N C19 57.7(11) . . ?
C22 N C19 26.9(9) . . ?
C18 N C19 109.4(7) . . ?
C21 N C15 47.7(5) . . ?
C25 N C15 133.6(9) . . ?
C14 N C15 110.8(4) . . ?
C23 N C15 31.6(8) . . ?
C24 N C15 79.3(9) . . ?
C22 N C15 138.9(4) . . ?
C18 N C15 24.6(9) . . ?
C19 N C15 128.0(8) . . ?
C21 N C17 127.9(9) . . ?
C25 N C17 57.5(11) . . ?
C14 N C17 29.5(10) . . ?
C23 N C17 56.4(11) . . ?
C24 N C17 142.2(11) . . ?
C22 N C17 84.7(10) . . ?
C18 N C17 108.9(7) . . ?
C19 N C17 109.4(7) . . ?
C15 N C17 86.2(10) . . ?
C21 N C20 110.1(4) . . ?
C25 N C20 80.5(10) . . ?
C14 N C20 52.5(4) . . ?
C23 N C20 33.5(9) . . ?
C24 N C20 135.5(9) . . ?
C22 N C20 106.6(4) . . ?
C18 N C20 88.4(10) . . ?
C19 N C20 128.7(8) . . ?
C15 N C20 64.4(4) . . ?
C17 N C20 23.3(10) . . ?
C21 N C16 61.0(5) . . ?
C25 N C16 83.1(9) . . ?
C14 N C16 106.4(4) . . ?
C23 N C16 131.3(9) . . ?
C24 N C16 29.3(9) . . ?
C22 N C16 55.0(4) . . ?
C18 N C16 83.1(10) . . ?
C19 N C16 28.5(10) . . ?
C15 N C16 105.3(4) . . ?
C17 N C16 130.6(9) . . ?
C20 N C16 141.1(4) . . ?
C25 C14 C17 152.4(15) . . ?
C25 C14 C20 142.0(11) . . ?
C17 C14 C20 12.2(10) . . ?
C25 C14 C22 17.9(13) . . ?
C17 C14 C22 138.8(11) . . ?
C20 C14 C22 126.9(5) . . ?
C25 C14 N 75.7(9) . . ?
C17 C14 N 77.0(10) . . ?
C20 C14 N 66.4(4) . . ?
C22 C14 N 62.7(4) . . ?
C25 C14 C21 96.5(19) . 5_565 ?
C17 C14 C21 97.8(17) . 5_565 ?
C20 C14 C21 96.2(6) . 5_565 ?
C22 C14 C21 90.2(6) . 5_565 ?
N C14 C21 112.6(5) . 5_565 ?
C25 C14 C18 76(2) . 5_565 ?
C17 C14 C18 116.5(19) . 5_565 ?
C20 C14 C18 112.5(8) . 5_565 ?
C22 C14 C18 70.0(9) . 5_565 ?
N C14 C18 105.9(7) . 5_565 ?
C21 C14 C18 20.9(8) 5_565 5_565 ?
C25 C14 C24 122(2) . 5_565 ?
C17 C14 C24 69.7(17) . 5_565 ?
C20 C14 C24 68.9(8) . 5_565 ?
C22 C14 C24 111.8(7) . 5_565 ?
N C14 C24 105.6(7) . 5_565 ?
C21 C14 C24 28.2(7) 5_565 5_565 ?
C18 C14 C24 48.0(9) 5_565 5_565 ?
C25 C14 C19 32.1(12) . . ?
C17 C14 C19 124.4(10) . . ?
C20 C14 C19 112.4(7) . . ?
C22 C14 C19 14.7(6) . . ?
N C14 C19 49.7(5) . . ?
C21 C14 C19 90.1(7) 5_565 . ?
C18 C14 C19 72.0(10) 5_565 . ?
C24 C14 C19 106.3(7) 5_565 . ?
C25 C14 C15 60.5(19) . 5_565 ?
C17 C14 C15 124.7(17) . 5_565 ?
C20 C14 C15 117.1(6) . 5_565 ?
C22 C14 C15 52.6(4) . 5_565 ?
N C14 C15 91.5(4) . 5_565 ?
C21 C14 C15 37.6(4) 5_565 5_565 ?
C18 C14 C15 18.0(8) 5_565 5_565 ?
C24 C14 C15 61.7(6) 5_565 5_565 ?
C19 C14 C15 53.9(6) . 5_565 ?
C25 C14 C23 122.2(10) . . ?
C17 C14 C23 32.9(10) . . ?
C20 C14 C23 20.8(6) . . ?
C22 C14 C23 106.3(6) . . ?
N C14 C23 47.9(5) . . ?
C21 C14 C23 94.9(8) 5_565 . ?
C18 C14 C23 105.4(8) 5_565 . ?
C24 C14 C23 71.9(10) 5_565 . ?
C19 C14 C23 91.7(7) . . ?
C15 C14 C23 104.0(7) 5_565 . ?
C18 C15 C23 149.5(14) . . ?
C18 C15 C21 13.7(10) . . ?
C23 C15 C21 136.0(10) . . ?
C18 C15 N 77.0(10) . . ?
C23 C15 N 72.7(8) . . ?
C21 C15 N 64.0(4) . . ?
C18 C15 C22 96.8(18) . 5_565 ?
C23 C15 C22 91.1(16) . 5_565 ?
C21 C15 C22 97.2(7) . 5_565 ?
N C15 C22 111.5(5) . 5_565 ?
C18 C15 C20 134.3(11) . . ?
C23 C15 C20 16.3(9) . . ?
C21 C15 C20 120.6(5) . . ?
N C15 C20 59.1(3) . . ?
C22 C15 C20 88.5(5) 5_565 . ?
C18 C15 C25 71.6(18) . 5_565 ?
C23 C15 C25 113.4(18) . 5_565 ?
C21 C15 C25 73.0(9) . 5_565 ?
N C15 C25 105.8(6) . 5_565 ?
C22 C15 C25 25.2(7) 5_565 5_565 ?
C20 C15 C25 106.8(6) . 5_565 ?
C18 C15 C19 116.0(19) . 5_565 ?
C23 C15 C19 68.0(17) . 5_565 ?
C21 C15 C19 112.8(7) . 5_565 ?
N C15 C19 102.2(7) . 5_565 ?
C22 C15 C19 23.0(7) 5_565 5_565 ?
C20 C15 C19 66.2(8) . 5_565 ?
C25 C15 C19 46.6(8) 5_565 5_565 ?
C18 C15 C24 29.3(11) . . ?
C23 C15 C24 120.7(10) . . ?
C21 C15 C24 15.6(6) . . ?
N C15 C24 50.1(5) . . ?
C22 C15 C24 95.9(8) 5_565 . ?
C20 C15 C24 105.1(6) . . ?
C25 C15 C24 74.5(10) 5_565 . ?
C19 C15 C24 106.4(8) 5_565 . ?
C18 C15 C14 53.8(17) . 5_565 ?
C23 C15 C14 121.6(16) . 5_565 ?
C21 C15 C14 52.8(5) . 5_565 ?
N C15 C14 89.4(4) . 5_565 ?
C22 C15 C14 44.4(4) 5_565 5_565 ?
C20 C15 C14 109.9(5) . 5_565 ?
C25 C15 C14 21.1(7) 5_565 5_565 ?
C19 C15 C14 62.3(6) 5_565 5_565 ?
C24 C15 C14 53.4(7) . 5_565 ?
C18 C15 C17 120.4(11) . . ?
C23 C15 C17 30.2(10) . . ?
C21 C15 C17 106.7(7) . . ?
N C15 C17 47.0(5) . . ?
C22 C15 C17 88.4(7) 5_565 . ?
C20 C15 C17 14.0(6) . . ?
C25 C15 C17 102.0(8) 5_565 . ?
C19 C15 C17 68.1(9) 5_565 . ?
C24 C15 C17 91.2(7) . . ?
C14 C15 C17 100.6(7) 5_565 . ?
C19 C16 C24 141.5(12) . . ?
C19 C16 C22 12.8(9) . . ?
C24 C16 C22 129.4(10) . . ?
C19 C16 C21 125.6(9) . . ?
C24 C16 C21 16.9(10) . . ?
C22 C16 C21 113.1(5) . . ?
C19 C16 N 71.2(8) . . ?
C24 C16 N 70.6(8) . . ?
C22 C16 N 60.1(3) . . ?
C21 C16 N 56.2(3) . . ?
C19 C16 C20 98.3(16) . 5_565 ?
C24 C16 C20 90.3(18) . 5_565 ?
C22 C16 C20 95.9(6) . 5_565 ?
C21 C16 C20 87.8(6) . 5_565 ?
N C16 C20 109.9(4) . 5_565 ?
C19 C16 C17 113.5(17) . 5_565 ?
C24 C16 C17 69.6(19) . 5_565 ?
C22 C16 C17 107.7(7) . 5_565 ?
C21 C16 C17 67.6(10) . 5_565 ?
N C16 C17 100.5(7) . 5_565 ?
C20 C16 C17 20.8(8) 5_565 5_565 ?
C19 C16 C23 68.7(16) . 5_565 ?
C24 C16 C23 114.2(19) . 5_565 ?
C22 C16 C23 67.3(8) . 5_565 ?
C21 C16 C23 105.8(6) . 5_565 ?
N C16 C23 100.3(6) . 5_565 ?
C20 C16 C23 29.7(7) 5_565 5_565 ?
C17 C16 C23 47.5(8) 5_565 5_565 ?
C19 C16 C25 26.9(9) . . ?
C24 C16 C25 115.1(10) . . ?
C22 C16 C25 14.3(5) . . ?
C21 C16 C25 98.8(6) . . ?
N C16 C25 46.7(5) . . ?
C20 C16 C25 95.9(7) 5_565 . ?
C17 C16 C25 103.1(8) 5_565 . ?
C23 C16 C25 70.2(9) 5_565 . ?
C19 C16 C18 115.0(9) . . ?
C24 C16 C18 27.8(10) . . ?
C22 C16 C18 102.4(6) . . ?
C21 C16 C18 10.9(6) . . ?
N C16 C18 47.1(5) . . ?
C20 C16 C18 86.8(6) 5_565 . ?
C17 C16 C18 68.0(9) 5_565 . ?
C23 C16 C18 100.3(7) 5_565 . ?
C25 C16 C18 88.1(7) . . ?
C20 C17 C14 152.7(18) . . ?
C20 C17 C23 22.8(10) . . ?
C14 C17 C23 130.0(12) . . ?
C20 C17 C25 141.2(13) . . ?
C14 C17 C25 13.4(8) . . ?
C23 C17 C25 118.5(9) . . ?
C20 C17 N 82.2(12) . . ?
C14 C17 N 73.5(9) . . ?
C23 C17 N 61.0(7) . . ?
C25 C17 N 60.3(7) . . ?
C20 C17 C24 92(2) . 5_565 ?
C14 C17 C24 84.6(19) . 5_565 ?
C23 C17 C24 91.8(15) . 5_565 ?
C25 C17 C24 91.6(15) . 5_565 ?
N C17 C24 109.6(10) . 5_565 ?
C20 C17 C16 66(2) . 5_565 ?
C14 C17 C16 107(2) . 5_565 ?
C23 C17 C16 67.1(12) . 5_565 ?
C25 C17 C16 110.7(14) . 5_565 ?
N C17 C16 102.8(9) . 5_565 ?
C24 C17 C16 26.3(8) 5_565 5_565 ?
C20 C17 C21 115(2) . 5_565 ?
C14 C17 C21 57.9(15) . 5_565 ?
C23 C17 C21 108.0(13) . 5_565 ?
C25 C17 C21 65.3(12) . 5_565 ?
N C17 C21 98.4(9) . 5_565 ?
C24 C17 C21 26.7(8) 5_565 5_565 ?
C16 C17 C21 50.7(6) 5_565 5_565 ?
C20 C17 C22 126.4(12) . . ?
C14 C17 C22 26.9(7) . . ?
C23 C17 C22 103.6(7) . . ?
C25 C17 C22 15.1(6) . . ?
N C17 C22 47.4(5) . . ?
C24 C17 C22 89.8(10) 5_565 . ?
C16 C17 C22 103.7(9) 5_565 . ?
C21 C17 C22 65.7(8) 5_565 . ?
C20 C17 C15 39.5(9) . . ?
C14 C17 C15 113.2(10) . . ?
C23 C17 C15 16.8(6) . . ?
C25 C17 C15 102.0(7) . . ?
N C17 C15 46.9(5) . . ?
C24 C17 C15 89.3(10) 5_565 . ?
C16 C17 C15 68.3(8) 5_565 . ?
C21 C17 C15 99.0(8) 5_565 . ?
C22 C17 C15 87.0(4) . . ?
C21 C18 C15 151.6(18) . . ?
C21 C18 C24 14.0(10) . . ?
C15 C18 C24 137.7(13) . . ?
C21 C18 C23 134.7(13) . . ?
C15 C18 C23 17.1(8) . . ?
C24 C18 C23 121.0(9) . . ?
C21 C18 N 74.6(10) . . ?
C15 C18 N 78.4(10) . . ?
C24 C18 N 62.1(7) . . ?
C23 C18 N 61.4(7) . . ?
C21 C18 C25 95(2) . 5_565 ?
C15 C18 C25 87(2) . 5_565 ?
C24 C18 C25 93.2(15) . 5_565 ?
C23 C18 C25 91.2(15) . 5_565 ?
N C18 C25 110.6(9) . 5_565 ?
C21 C18 C14 70(2) . 5_565 ?
C15 C18 C14 108(2) . 5_565 ?
C24 C18 C14 68.8(13) . 5_565 ?
C23 C18 C14 108.0(14) . 5_565 ?
N C18 C14 102.0(8) . 5_565 ?
C25 C18 C14 24.9(8) 5_565 5_565 ?
C21 C18 C22 115(2) . 5_565 ?
C15 C18 C22 62.1(17) . 5_565 ?
C24 C18 C22 110.2(13) . 5_565 ?
C23 C18 C22 67.4(12) . 5_565 ?
N C18 C22 102.2(9) . 5_565 ?
C25 C18 C22 24.6(8) 5_565 5_565 ?
C14 C18 C22 47.4(5) 5_565 5_565 ?
C21 C18 C16 29.1(10) . . ?
C15 C18 C16 122.8(11) . . ?
C24 C18 C16 15.1(7) . . ?
C23 C18 C16 106.3(7) . . ?
N C18 C16 49.7(5) . . ?
C25 C18 C16 90.4(10) 5_565 . ?
C14 C18 C16 68.3(8) 5_565 . ?
C22 C18 C16 102.5(8) 5_565 . ?
C22 C19 C16 153.4(16) . . ?
C22 C19 C25 15.0(8) . . ?
C16 C19 C25 138.8(12) . . ?
C22 C19 C24 134.7(12) . . ?
C16 C19 C24 19.5(8) . . ?
C25 C19 C24 119.7(9) . . ?
C22 C19 N 76.2(10) . . ?
C16 C19 N 80.3(10) . . ?
C25 C19 N 61.5(7) . . ?
C24 C19 N 61.0(7) . . ?
C22 C19 C23 89.6(19) . 5_565 ?
C16 C19 C23 86.1(17) . 5_565 ?
C25 C19 C23 91.6(15) . 5_565 ?
C24 C19 C23 90.5(14) . 5_565 ?
N C19 C23 108.6(9) . 5_565 ?
C22 C19 C15 62.4(16) . 5_565 ?
C16 C19 C15 110.0(18) . 5_565 ?
C25 C19 C15 65.1(12) . 5_565 ?
C24 C19 C15 108.5(13) . 5_565 ?
N C19 C15 99.1(9) . 5_565 ?
C23 C19 C15 27.2(7) 5_565 5_565 ?
C22 C19 C20 114.0(19) . 5_565 ?
C16 C19 C20 58.0(14) . 5_565 ?
C25 C19 C20 111.5(13) . 5_565 ?
C24 C19 C20 63.6(12) . 5_565 ?
N C19 C20 100.0(8) . 5_565 ?
C23 C19 C20 28.1(8) 5_565 5_565 ?
C15 C19 C20 53.2(6) 5_565 5_565 ?
C22 C19 C14 30.3(8) . . ?
C16 C19 C14 123.1(10) . . ?
C25 C19 C14 15.9(7) . . ?
C24 C19 C14 104.4(7) . . ?
N C19 C14 49.0(5) . . ?
C23 C19 C14 87.5(10) 5_565 . ?
C15 C19 C14 63.8(8) 5_565 . ?
C20 C19 C14 101.8(8) 5_565 . ?
C22 C19 C21 116.7(10) . . ?
C16 C19 C21 37.1(7) . . ?
C25 C19 C21 101.8(7) . . ?
C24 C19 C21 18.0(6) . . ?
N C19 C21 44.9(5) . . ?
C23 C19 C21 89.7(9) 5_565 . ?
C15 C19 C21 100.7(7) 5_565 . ?
C20 C19 C21 66.9(7) 5_565 . ?
C14 C19 C21 86.4(4) . . ?
C17 C20 C23 141.4(14) . . ?
C17 C20 C14 15.1(11) . . ?
C23 C20 C14 126.4(9) . . ?
C17 C20 N 74.4(10) . . ?
C23 C20 N 69.1(7) . . ?
C14 C20 N 61.2(4) . . ?
C17 C20 C16 93(2) . 5_565 ?
C23 C20 C16 86.2(15) . 5_565 ?
C14 C20 C16 90.8(6) . 5_565 ?
N C20 C16 108.0(4) . 5_565 ?
C17 C20 C15 126.5(12) . . ?
C23 C20 C15 15.1(9) . . ?
C14 C20 C15 111.5(5) . . ?
N C20 C15 56.5(3) . . ?
C16 C20 C15 83.7(5) 5_565 . ?
C17 C20 C24 68(2) . 5_565 ?
C23 C20 C24 107.2(17) . 5_565 ?
C14 C20 C24 66.3(8) . 5_565 ?
N C20 C24 101.2(6) . 5_565 ?
C16 C20 C24 25.9(7) 5_565 5_565 ?
C15 C20 C24 100.3(6) . 5_565 ?
C17 C20 C19 111(2) . 5_565 ?
C23 C20 C19 62.5(16) . 5_565 ?
C14 C20 C19 103.7(6) . 5_565 ?
N C20 C19 96.7(6) . 5_565 ?
C16 C20 C19 23.7(7) 5_565 5_565 ?
C15 C20 C19 60.6(8) . 5_565 ?
C24 C20 C19 46.7(8) 5_565 5_565 ?
C17 C20 C25 27.3(10) . . ?
C23 C20 C25 114.1(9) . . ?
C14 C20 C25 13.0(5) . . ?
N C20 C25 48.2(5) . . ?
C16 C20 C25 94.6(7) 5_565 . ?
C15 C20 C25 99.4(6) . . ?
C24 C20 C25 72.5(10) 5_565 . ?
C19 C20 C25 102.7(7) 5_565 . ?
C18 C21 C24 155.9(17) . . ?
C18 C21 C15 14.7(11) . . ?
C24 C21 C15 141.3(11) . . ?
C18 C21 N 82.1(12) . . ?
C24 C21 N 76.1(9) . . ?
C15 C21 N 68.2(4) . . ?
C18 C21 C16 140.1(14) . . ?
C24 C21 C16 15.9(10) . . ?
C15 C21 C16 125.5(6) . . ?
N C21 C16 62.8(4) . . ?
C18 C21 C14 89(2) . 5_565 ?
C24 C21 C14 88.0(17) . 5_565 ?
C15 C21 C14 89.6(7) . 5_565 ?
N C21 C14 109.0(5) . 5_565 ?
C16 C21 C14 85.1(6) . 5_565 ?
C18 C21 C25 66(2) . 5_565 ?
C24 C21 C25 109.6(19) . 5_565 ?
C15 C21 C25 67.2(9) . 5_565 ?
N C21 C25 104.8(6) . 5_565 ?
C16 C21 C25 103.6(7) . 5_565 ?
C14 C21 C25 23.4(7) 5_565 5_565 ?
C18 C21 C17 111(2) . 5_565 ?
C24 C21 C17 63.7(18) . 5_565 ?
C15 C21 C17 107.9(7) . 5_565 ?
N C21 C17 100.6(7) . 5_565 ?
C16 C21 C17 61.6(8) . 5_565 ?
C14 C21 C17 24.3(8) 5_565 5_565 ?
C25 C21 C17 46.6(8) 5_565 5_565 ?
C18 C21 C23 32.2(11) . . ?
C24 C21 C23 124.0(10) . . ?
C15 C21 C23 17.6(5) . . ?
N C21 C23 51.1(5) . . ?
C16 C21 C23 108.5(6) . . ?
C14 C21 C23 92.4(8) 5_565 . ?
C25 C21 C23 73.1(9) 5_565 . ?
C17 C21 C23 105.0(8) 5_565 . ?
C18 C21 C19 123.2(13) . . ?
C24 C21 C19 32.7(10) . . ?
C15 C21 C19 108.5(7) . . ?
N C21 C19 46.4(5) . . ?
C16 C21 C19 17.3(6) . . ?
C14 C21 C19 87.5(6) 5_565 . ?
C25 C21 C19 100.8(7) 5_565 . ?
C17 C21 C19 66.9(8) 5_565 . ?
C23 C21 C19 91.3(7) . . ?
C19 C22 C25 150.8(14) . . ?
C19 C22 C14 135.0(11) . . ?
C25 C22 C14 17.4(12) . . ?
C19 C22 C16 13.9(10) . . ?
C25 C22 C16 137.4(11) . . ?
C14 C22 C16 121.2(5) . . ?
C19 C22 N 76.9(9) . . ?
C25 C22 N 74.5(9) . . ?
C14 C22 N 61.9(4) . . ?
C16 C22 N 64.9(4) . . ?
C19 C22 C15 94.6(17) . 5_565 ?
C25 C22 C15 89.3(18) . 5_565 ?
C14 C22 C15 83.0(6) . 5_565 ?
C16 C22 C15 91.9(6) . 5_565 ?
N C22 C15 108.7(4) . 5_565 ?
C19 C22 C18 112.3(18) . 5_565 ?
C25 C22 C18 68.2(19) . 5_565 ?
C14 C22 C18 62.5(9) . 5_565 ?
C16 C22 C18 106.5(6) . 5_565 ?
N C22 C18 100.8(6) . 5_565 ?
C15 C22 C18 21.1(7) 5_565 5_565 ?
C19 C22 C23 67.5(17) . 5_565 ?
C25 C22 C23 113(2) . 5_565 ?
C14 C22 C23 102.8(7) . 5_565 ?
C16 C22 C23 65.9(8) . 5_565 ?
N C22 C23 102.2(6) . 5_565 ?
C15 C22 C23 27.1(7) 5_565 5_565 ?
C18 C22 C23 46.5(8) 5_565 5_565 ?
C19 C22 C24 31.0(10) . . ?
C25 C22 C24 120.0(10) . . ?
C14 C22 C24 104.0(6) . . ?
C16 C22 C24 17.5(5) . . ?
N C22 C24 48.1(5) . . ?
C15 C22 C24 93.5(8) 5_565 . ?
C18 C22 C24 102.8(8) 5_565 . ?
C23 C22 C24 71.0(9) 5_565 . ?
C19 C22 C17 120.9(10) . . ?
C25 C22 C17 30.4(11) . . ?
C14 C22 C17 14.4(6) . . ?
C16 C22 C17 107.2(7) . . ?
N C22 C17 47.9(6) . . ?
C15 C22 C17 86.3(7) 5_565 . ?
C18 C22 C17 67.7(9) 5_565 . ?
C23 C22 C17 100.9(7) 5_565 . ?
C24 C22 C17 89.9(7) . . ?
C15 C23 C20 148.7(16) . . ?
C15 C23 C18 13.4(8) . . ?
C20 C23 C18 136.2(12) . . ?
C15 C23 C17 133.0(13) . . ?
C20 C23 C17 15.9(8) . . ?
C18 C23 C17 120.3(9) . . ?
C15 C23 N 75.7(8) . . ?
C20 C23 N 77.4(9) . . ?
C18 C23 N 62.4(7) . . ?
C17 C23 N 62.6(7) . . ?
C15 C23 C19 84.7(18) . 5_565 ?
C20 C23 C19 89.3(18) . 5_565 ?
C18 C23 C19 88.2(14) . 5_565 ?
C17 C23 C19 89.2(14) . 5_565 ?
N C23 C19 109.2(11) . 5_565 ?
C15 C23 C16 106.9(19) . 5_565 ?
C20 C23 C16 64.2(14) . 5_565 ?
C18 C23 C16 106.9(14) . 5_565 ?
C17 C23 C16 65.4(11) . 5_565 ?
N C23 C16 102.6(10) . 5_565 ?
C19 C23 C16 25.2(9) 5_565 5_565 ?
C15 C23 C22 61.8(15) . 5_565 ?
C20 C23 C22 109.3(18) . 5_565 ?
C18 C23 C22 66.1(11) . 5_565 ?
C17 C23 C22 105.4(13) . 5_565 ?
N C23 C22 101.9(10) . 5_565 ?
C19 C23 C22 22.9(8) 5_565 5_565 ?
C16 C23 C22 46.8(6) 5_565 5_565 ?
C15 C23 C21 26.4(6) . . ?
C20 C23 C21 123.3(9) . . ?
C18 C23 C21 13.1(6) . . ?
C17 C23 C21 107.4(8) . . ?
N C23 C21 49.8(5) . . ?
C19 C23 C21 89.9(11) 5_565 . ?
C16 C23 C21 104.3(10) 5_565 . ?
C22 C23 C21 69.8(8) 5_565 . ?
C15 C23 C14 116.0(10) . . ?
C20 C23 C14 32.9(7) . . ?
C18 C23 C14 103.3(8) . . ?
C17 C23 C14 17.0(7) . . ?
N C23 C14 47.8(5) . . ?
C19 C23 C14 87.8(10) 5_565 . ?
C16 C23 C14 67.6(8) 5_565 . ?
C22 C23 C14 98.7(9) 5_565 . ?
C21 C23 C14 90.5(5) . . ?
C16 C24 C21 147.3(18) . . ?
C16 C24 C18 137.2(15) . . ?
C21 C24 C18 10.1(8) . . ?
C16 C24 C19 19.0(8) . . ?
C21 C24 C19 129.3(12) . . ?
C18 C24 C19 119.2(9) . . ?
C16 C24 N 80.1(10) . . ?
C21 C24 N 71.5(8) . . ?
C18 C24 N 62.5(7) . . ?
C19 C24 N 61.3(7) . . ?
C16 C24 C17 84(2) . 5_565 ?
C21 C24 C17 90(2) . 5_565 ?
C18 C24 C17 88.4(15) . 5_565 ?
C19 C24 C17 88.5(15) . 5_565 ?
N C24 C17 108.2(11) . 5_565 ?
C16 C24 C14 106(2) . 5_565 ?
C21 C24 C14 63.8(15) . 5_565 ?
C18 C24 C14 63.2(11) . 5_565 ?
C19 C24 C14 105.1(14) . 5_565 ?
N C24 C14 98.8(10) . 5_565 ?
C17 C24 C14 25.7(9) 5_565 5_565 ?
C16 C24 C20 63.8(17) . 5_565 ?
C21 C24 C20 107(2) . 5_565 ?
C18 C24 C20 104.2(14) . 5_565 ?
C19 C24 C20 69.7(12) . 5_565 ?
N C24 C20 104.0(10) . 5_565 ?
C17 C24 C20 20.4(9) 5_565 5_565 ?
C14 C24 C20 44.8(6) 5_565 5_565 ?
C16 C24 C15 124.3(12) . . ?
C21 C24 C15 23.1(7) . . ?
C18 C24 C15 13.0(6) . . ?
C19 C24 C15 106.2(8) . . ?
N C24 C15 50.6(5) . . ?
C17 C24 C15 88.1(11) 5_565 . ?
C14 C24 C15 64.8(8) 5_565 . ?
C20 C24 C15 100.6(10) 5_565 . ?
C16 C24 C22 33.1(7) . . ?
C21 C24 C22 114.9(10) . . ?
C18 C24 C22 104.9(8) . . ?
C19 C24 C22 14.4(6) . . ?
N C24 C22 48.1(5) . . ?
C17 C24 C22 88.7(11) 5_565 . ?
C14 C24 C22 99.9(10) 5_565 . ?
C20 C24 C22 72.4(9) 5_565 . ?
C15 C24 C22 91.8(5) . . ?
C14 C25 C22 145(2) . . ?
C14 C25 C19 132.0(15) . . ?
C22 C25 C19 14.2(8) . . ?
C14 C25 C17 14.2(9) . . ?
C22 C25 C17 134.5(14) . . ?
C19 C25 C17 120.7(9) . . ?
C14 C25 N 76.3(9) . . ?
C22 C25 N 76.8(9) . . ?
C19 C25 N 62.9(7) . . ?
C17 C25 N 62.3(7) . . ?
C14 C25 C18 80(2) . 5_565 ?
C22 C25 C18 87(2) . 5_565 ?
C19 C25 C18 89.0(15) . 5_565 ?
C17 C25 C18 86.8(15) . 5_565 ?
N C25 C18 107.4(11) . 5_565 ?
C14 C25 C15 98(2) . 5_565 ?
C22 C25 C15 65.5(17) . 5_565 ?
C19 C25 C15 68.3(12) . 5_565 ?
C17 C25 C15 102.8(14) . 5_565 ?
N C25 C15 101.8(10) . 5_565 ?
C18 C25 C15 21.7(9) 5_565 5_565 ?
C14 C25 C21 60.2(17) . 5_565 ?
C22 C25 C21 104(2) . 5_565 ?
C19 C25 C21 102.6(14) . 5_565 ?
C17 C25 C21 68.1(12) . 5_565 ?
N C25 C21 101.2(10) . 5_565 ?
C18 C25 C21 19.4(8) 5_565 5_565 ?
C15 C25 C21 39.8(6) 5_565 5_565 ?
C14 C25 C20 25.0(7) . . ?
C22 C25 C20 123.3(11) . . ?
C19 C25 C20 109.4(8) . . ?
C17 C25 C20 11.4(6) . . ?
N C25 C20 51.4(5) . . ?
C18 C25 C20 87.9(11) 5_565 . ?
C15 C25 C20 100.6(10) 5_565 . ?
C21 C25 C20 70.6(8) 5_565 . ?
C14 C25 C16 117.9(12) . . ?
C22 C25 C16 28.3(7) . . ?
C19 C25 C16 14.3(6) . . ?
C17 C25 C16 106.4(8) . . ?
N C25 C16 50.2(5) . . ?
C18 C25 C16 88.0(11) 5_565 . ?
C15 C25 C16 69.5(8) 5_565 . ?
C21 C25 C16 97.8(9) 5_565 . ?
C20 C25 C16 95.1(5) . . ?

loop_
_geom_bond_atom_site_label_1
_geom_bond_atom_site_label_2
_geom_bond_distance
_geom_bond_site_symmetry_2
_geom_bond_publ_flag
O1 C1 1.376(3) . ?
O2 C13 1.367(3) . ?
C1 C2 1.392(4) . ?
C1 C6 1.398(3) . ?
C2 C3 1.386(4) . ?
C3 C4 1.385(4) . ?
C4 C5 1.385(4) . ?
C5 C6 1.400(4) . ?
C6 C7 1.517(3) . ?
C7 C8 1.514(3) . ?
C8 C9 1.392(3) . ?
C8 C13 1.401(3) . ?
C9 C10 1.389(4) . ?
C10 C11 1.384(4) . ?
C11 C12 1.388(4) . ?
C12 C13 1.388(4) . ?
N C21 1.427(6) . ?
N C25 1.447(9) . ?
N C14 1.452(6) . ?
N C23 1.453(9) . ?
N C24 1.462(9) . ?
N C22 1.462(5) . ?
N C18 1.467(8) . ?
N C19 1.466(8) . ?
N C15 1.474(6) . ?
N C17 1.476(8) . ?
N C20 1.518(5) . ?
N C16 1.527(6) . ?
C14 C25 0.70(2) . ?
C14 C17 0.75(2) . ?
C14 C20 1.314(11) . ?
C14 C22 1.356(10) . ?
C14 C21 1.534(11) 5_565 ?
C14 C18 1.635(19) 5_565 ?
C14 C24 1.71(2) 5_565 ?
C14 C19 1.900(19) . ?
C14 C15 1.926(11) 5_565 ?
C14 C23 1.950(16) . ?
C15 C18 0.63(2) . ?
C15 C23 0.80(2) . ?
C15 C21 1.175(11) . ?
C15 C22 1.542(10) 5_565 ?
C15 C20 1.594(10) . ?
C15 C25 1.69(2) 5_565 ?
C15 C19 1.74(2) 5_565 ?
C15 C24 1.874(18) . ?
C15 C14 1.926(11) 5_565 ?
C15 C17 2.015(19) . ?
C16 C19 0.74(2) . ?
C16 C24 0.76(2) . ?
C16 C22 1.382(10) . ?
C16 C21 1.503(11) . ?
C16 C20 1.561(10) 5_565 ?
C16 C17 1.71(2) 5_565 ?
C16 C23 1.73(2) 5_565 ?
C16 C25 1.975(19) . ?
C16 C18 1.99(2) . ?
C17 C20 0.61(3) . ?
C17 C23 1.38(3) . ?
C17 C25 1.40(3) . ?
C17 C24 1.61(3) 5_565 ?
C17 C16 1.71(2) 5_565 ?
C17 C21 1.79(2) 5_565 ?
C17 C22 1.98(2) . ?
C18 C21 0.58(2) . ?
C18 C24 1.36(3) . ?
C18 C23 1.38(2) . ?
C18 C25 1.61(3) 5_565 ?
C18 C14 1.635(19) 5_565 ?
C18 C22 1.732(19) 5_565 ?
C19 C22 0.68(2) . ?
C19 C25 1.36(3) . ?
C19 C24 1.41(2) . ?
C19 C23 1.62(2) 5_565 ?
C19 C15 1.74(2) 5_565 ?
C19 C20 1.82(2) 5_565 ?
C19 C21 2.024(17) . ?
C20 C23 0.86(2) . ?
C20 C16 1.561(10) 5_565 ?
C20 C24 1.74(2) 5_565 ?
C20 C19 1.82(2) 5_565 ?
C20 C25 1.916(19) . ?
C21 C24 0.81(2) . ?
C21 C14 1.534(11) 5_565 ?
C21 C25 1.76(2) 5_565 ?
C21 C17 1.79(2) 5_565 ?
C21 C23 1.834(17) . ?
C22 C25 0.72(2) . ?
C22 C15 1.542(10) 5_565 ?
C22 C18 1.732(19) 5_565 ?
C22 C23 1.75(2) 5_565 ?
C22 C24 1.954(18) . ?
C23 C19 1.62(2) 5_565 ?
C23 C16 1.73(2) 5_565 ?
C23 C22 1.75(2) 5_565 ?
C24 C17 1.61(3) 5_565 ?
C24 C14 1.71(2) 5_565 ?
C24 C20 1.74(2) 5_565 ?
C25 C18 1.61(3) 5_565 ?
C25 C15 1.69(2) 5_565 ?
C25 C21 1.76(2) 5_565 ?
